data_7039356
loop_
_publ_author_name
'Lim, Jaebum'
'Lynch, Vincent M.'
'Edupuganti, Ramakrishna'
'Ellington, Andrew'
'Anslyn, Eric V.'

_publ_section_title
;
 Synthesis and structural analyses of phenylethynyl-substituted
 tris(2-pyridylmethyl)amines and their copper(ii) complexes.
;
_journal_issue 26
_journal_name_full 'Dalton transactions (Cambridge, England : 2003)'
_journal_page_first 10585
_journal_page_last 10598
_journal_paper_doi 10.1039/c6dt00473c
_journal_volume 45
_journal_year 2016
_chemical_formula_moiety 'C42 H30 N4, 1/2 C H2 Cl2'
_chemical_formula_sum 'C42.5 H31 Cl N4'
_chemical_formula_weight 633.16
_chemical_name_systematic
;
 ?
;
_space_group_crystal_system monoclinic
_space_group_IT_number 15
_space_group_name_Hall '-C 2yc'
_space_group_name_H-M_alt 'C 1 2/c 1'
_symmetry_space_group_name_Hall '-C 2yc'
_symmetry_space_group_name_H-M 'C 1 2/c 1'
_atom_sites_solution_hydrogens geom
_audit_creation_method SHELXL-2013
_audit_update_record
;
2014-10-09 deposited with the CCDC.
2016-05-31 downloaded from the CCDC.
;
_cell_angle_alpha 90
_cell_angle_beta 106.952(2)
_cell_angle_gamma 90
_cell_formula_units_Z 8
_cell_length_a 37.576(3)
_cell_length_b 6.0193(4)
_cell_length_c 30.017(2)
_cell_measurement_reflns_used 14198
_cell_measurement_temperature 100(2)
_cell_measurement_theta_max 27.5
_cell_measurement_theta_min 3.0
_cell_volume 6494.3(8)
_computing_cell_refinement 'CrystalClear (Rigaku Inc., 2008)'
_computing_data_collection 'CrystalClear (Rigaku Inc., 2008)'
_computing_data_reduction 'CrystalClear (Rigaku Inc., 2008)'
_computing_molecular_graphics 'XP SHELXTL/PC, Siemens Analytical'
_computing_publication_material 'XP SHELXTL/PC, Siemens Analytical'
_computing_structure_refinement 'SHELXL-2013 (Sheldrick, 2013)'
_computing_structure_solution
;

SIR97 - Altomare A., Burla M.C., Camalli M., Cascarano G.L., Giacovazzo C., 
Guagliardi A., Moliterni A.G.G., Polidori G.,Spagna R.
;
_diffrn_ambient_temperature 100(2)
_diffrn_measured_fraction_theta_full 0.997
_diffrn_measured_fraction_theta_max 0.992
_diffrn_measurement_device_type 'Rigaku AFC-12 with Saturn 724+ CCD'
_diffrn_measurement_method \w-scans
_diffrn_radiation_type MoK\a
_diffrn_radiation_wavelength 0.71073
_diffrn_reflns_av_R_equivalents 0.0767
_diffrn_reflns_av_unetI/netI 0.0649
_diffrn_reflns_Laue_measured_fraction_full 0.997
_diffrn_reflns_Laue_measured_fraction_max 0.992
_diffrn_reflns_limit_h_max 48
_diffrn_reflns_limit_h_min -48
_diffrn_reflns_limit_k_max 7
_diffrn_reflns_limit_k_min -7
_diffrn_reflns_limit_l_max 38
_diffrn_reflns_limit_l_min -38
_diffrn_reflns_number 37888
_diffrn_reflns_point_group_measured_fraction_full 0.997
_diffrn_reflns_point_group_measured_fraction_max 0.992
_diffrn_reflns_theta_full 25.242
_diffrn_reflns_theta_max 27.487
_diffrn_reflns_theta_min 3.005
_diffrn_source 'sealed tube'
_exptl_absorpt_coefficient_mu 0.156
_exptl_absorpt_correction_T_max 1.00
_exptl_absorpt_correction_T_min 0.770
_exptl_absorpt_correction_type multi-scan
_exptl_absorpt_process_details
;
Abscor. T. Higashi (2001). The Rigaku Corporation, Tokyo, Japan.
;
_exptl_crystal_colour brown
_exptl_crystal_density_diffrn 1.295
_exptl_crystal_description prisms
_exptl_crystal_F_000 2648
_exptl_crystal_size_max 0.380
_exptl_crystal_size_mid 0.210
_exptl_crystal_size_min 0.130
_refine_diff_density_max 0.548
_refine_diff_density_min -0.458
_refine_diff_density_rms 0.068
_refine_ls_extinction_method none
_refine_ls_goodness_of_fit_ref 1.044
_refine_ls_hydrogen_treatment constr
_refine_ls_matrix_type full
_refine_ls_number_parameters 415
_refine_ls_number_reflns 7387
_refine_ls_number_restraints 0
_refine_ls_restrained_S_all 1.044
_refine_ls_R_factor_all 0.1137
_refine_ls_R_factor_gt 0.0793
_refine_ls_shift/su_max 0.016
_refine_ls_shift/su_mean 0.002
_refine_ls_structure_factor_coef Fsqd
_refine_ls_weighting_details 'w=1/[\s^2^(Fo^2^)+(0.0922P)^2^+16.0721P] where P=(Fo^2^+2Fc^2^)/3'
_refine_ls_weighting_scheme calc
_refine_ls_wR_factor_gt 0.2015
_refine_ls_wR_factor_ref 0.2212
_reflns_Friedel_coverage 0.000
_reflns_number_gt 5128
_reflns_number_total 7387
_reflns_threshold_expression 'I > 2\s(I)'
_cod_data_source_file c6dt00473c2.cif
_cod_data_source_block 3
_cod_depositor_comments 'Adding full bibliography for 7039356--7039361.cif.'
_cod_original_cell_volume 6494.2(8)
_cod_original_formula_sum 'C42.50 H31 Cl N4'
_cod_database_code 7039356
_shelx_space_group_comment
;
The symmetry employed for this shelxl refinement is uniquely defined
by the following loop, which should always be used as a source of
symmetry information in preference to the above space-group names.
They are only intended as comments.
;
_shelx_estimated_absorpt_t_min 0.943
_shelx_estimated_absorpt_t_max 0.980
_shelxl_version_number 2013-4

loop_
_space_group_symop_operation_xyz
'x, y, z'
'-x, y, -z+1/2'
'x+1/2, y+1/2, z'
'-x+1/2, y+1/2, -z+1/2'
'-x, -y, -z'
'x, -y, z-1/2'
'-x+1/2, -y+1/2, -z'
'x+1/2, -y+1/2, z-1/2'

loop_
_atom_site_label
_atom_site_type_symbol
_atom_site_fract_x
_atom_site_fract_y
_atom_site_fract_z
_atom_site_U_iso_or_equiv
_atom_site_adp_type
_atom_site_occupancy
_atom_site_site_symmetry_order
_atom_site_calc_flag
_atom_site_refinement_flags_posn
_atom_site_refinement_flags_adp
C1 C 0.30323(7) 0.7292(5) 0.74743(9) 0.0258(6) Uani 1 1 d . .
H1A H 0.3043 0.5664 0.7524 0.031 Uiso 1 1 calc R U
H1B H 0.2779 0.7680 0.7280 0.031 Uiso 1 1 calc R U
C2 C 0.31129(7) 0.8461(4) 0.79388(9) 0.0246(6) Uani 1 1 d . .
C3 C 0.30114(8) 1.0665(5) 0.79626(10) 0.0306(6) Uani 1 1 d . .
H3 H 0.2883 1.1446 0.7688 0.037 Uiso 1 1 calc R U
C4 C 0.31001(9) 1.1714(5) 0.83921(11) 0.0356(7) Uani 1 1 d . .
H4 H 0.3031 1.3218 0.8416 0.043 Uiso 1 1 calc R U
C5 C 0.32898(8) 1.0541(5) 0.87846(10) 0.0337(7) Uani 1 1 d . .
H5 H 0.3353 1.1215 0.9084 0.040 Uiso 1 1 calc R U
C6 C 0.33865(7) 0.8344(5) 0.87315(10) 0.0300(6) Uani 1 1 d . .
C7 C 0.35883(8) 0.7064(6) 0.91295(10) 0.0384(7) Uani 1 1 d . .
C8 C 0.37540(9) 0.6008(6) 0.94649(11) 0.0444(8) Uani 1 1 d . .
C9 C 0.39595(9) 0.4818(6) 0.98784(11) 0.0431(8) Uani 1 1 d . .
C10 C 0.40212(8) 0.5795(5) 1.03118(11) 0.0391(7) Uani 1 1 d . .
H10 H 0.3915 0.7204 1.0338 0.047 Uiso 1 1 calc R U
C11 C 0.42370(9) 0.4725(6) 1.07076(11) 0.0431(8) Uani 1 1 d . .
H11 H 0.4280 0.5413 1.1003 0.052 Uiso 1 1 calc R U
C12 C 0.43895(10) 0.2682(6) 1.06757(13) 0.0521(9) Uani 1 1 d . .
H12 H 0.4541 0.1975 1.0948 0.062 Uiso 1 1 calc R U
C13 C 0.43221(11) 0.1648(6) 1.02460(14) 0.0551(10) Uani 1 1 d . .
H13 H 0.4422 0.0216 1.0225 0.066 Uiso 1 1 calc R U
C14 C 0.41079(10) 0.2714(6) 0.98470(13) 0.0516(9) Uani 1 1 d . .
H14 H 0.4062 0.2011 0.9552 0.062 Uiso 1 1 calc R U
C15 C 0.36695(7) 0.6956(5) 0.74619(9) 0.0275(6) Uani 1 1 d . .
H15A H 0.3666 0.5367 0.7375 0.033 Uiso 1 1 calc R U
H15B H 0.3718 0.7043 0.7804 0.033 Uiso 1 1 calc R U
C16 C 0.39784(7) 0.8115(5) 0.73275(9) 0.0251(6) Uani 1 1 d . .
C17 C 0.40285(8) 1.0386(5) 0.73918(9) 0.0297(6) Uani 1 1 d . .
H17 H 0.3858 1.1243 0.7499 0.036 Uiso 1 1 calc R U
C18 C 0.43285(8) 1.1389(5) 0.72981(10) 0.0327(6) Uani 1 1 d . .
H18 H 0.4370 1.2940 0.7343 0.039 Uiso 1 1 calc R U
C19 C 0.45675(7) 1.0086(5) 0.71365(9) 0.0282(6) Uani 1 1 d . .
H19 H 0.4777 1.0732 0.7070 0.034 Uiso 1 1 calc R U
C20 C 0.44987(7) 0.7843(5) 0.70722(8) 0.0251(6) Uani 1 1 d . .
C21 C 0.47442(7) 0.6456(5) 0.69037(9) 0.0274(6) Uani 1 1 d . .
C22 C 0.49569(7) 0.5393(5) 0.67576(9) 0.0286(6) Uani 1 1 d . .
C23 C 0.52084(7) 0.4065(5) 0.65877(9) 0.0277(6) Uani 1 1 d . .
C24 C 0.55716(7) 0.4788(5) 0.66408(10) 0.0316(6) Uani 1 1 d . .
H24 H 0.5650 0.6196 0.6778 0.038 Uiso 1 1 calc R U
C25 C 0.58172(8) 0.3474(5) 0.64960(11) 0.0365(7) Uani 1 1 d . .
H25 H 0.6063 0.3980 0.6531 0.044 Uiso 1 1 calc R U
C26 C 0.57051(9) 0.1426(6) 0.63001(11) 0.0409(8) Uani 1 1 d . .
H26 H 0.5878 0.0496 0.6213 0.049 Uiso 1 1 calc R U
C27 C 0.53439(10) 0.0718(6) 0.62299(12) 0.0425(8) Uani 1 1 d . .
H27 H 0.5266 -0.0671 0.6084 0.051 Uiso 1 1 calc R U
C28 C 0.50943(8) 0.2029(5) 0.63725(11) 0.0366(7) Uani 1 1 d . .
H28 H 0.4845 0.1540 0.6324 0.044 Uiso 1 1 calc R U
C29 C 0.31825(7) 0.7234(5) 0.67449(9) 0.0264(6) Uani 1 1 d . .
H29A H 0.3115 0.5641 0.6733 0.032 Uiso 1 1 calc R U
H29B H 0.3394 0.7388 0.6613 0.032 Uiso 1 1 calc R U
C30 C 0.28552(7) 0.8523(4) 0.64425(9) 0.0245(6) Uani 1 1 d . .
C31 C 0.27858(7) 1.0729(4) 0.65323(9) 0.0275(6) Uani 1 1 d . .
H31 H 0.2935 1.1463 0.6802 0.033 Uiso 1 1 calc R U
C32 C 0.24952(8) 1.1824(5) 0.62204(10) 0.0302(6) Uani 1 1 d . .
H32 H 0.2442 1.3328 0.6272 0.036 Uiso 1 1 calc R U
C33 C 0.22833(8) 1.0700(5) 0.58315(9) 0.0296(6) Uani 1 1 d . .
H33 H 0.2082 1.1416 0.5612 0.035 Uiso 1 1 calc R U
C34 C 0.23709(7) 0.8503(5) 0.57691(9) 0.0264(6) Uani 1 1 d . .
C35 C 0.21625(8) 0.7238(5) 0.53715(10) 0.0311(6) Uani 1 1 d . .
C36 C 0.19966(8) 0.6158(5) 0.50409(10) 0.0325(6) Uani 1 1 d . .
C37 C 0.18010(8) 0.4881(5) 0.46407(9) 0.0309(6) Uani 1 1 d . .
C38 C 0.19271(8) 0.2789(5) 0.45627(9) 0.0312(6) Uani 1 1 d . .
H38 H 0.2144 0.2190 0.4778 0.037 Uiso 1 1 calc R U
C39 C 0.17396(8) 0.1570(5) 0.41743(10) 0.0343(7) Uani 1 1 d . .
H39 H 0.1826 0.0135 0.4124 0.041 Uiso 1 1 calc R U
C40 C 0.14239(8) 0.2452(5) 0.38575(10) 0.0351(7) Uani 1 1 d . .
H40 H 0.1296 0.1627 0.3589 0.042 Uiso 1 1 calc R U
C41 C 0.12977(8) 0.4513(5) 0.39339(10) 0.0366(7) Uani 1 1 d . .
H41 H 0.1080 0.5103 0.3719 0.044 Uiso 1 1 calc R U
C42 C 0.14841(8) 0.5744(5) 0.43220(10) 0.0345(7) Uani 1 1 d . .
H42 H 0.1396 0.7176 0.4371 0.041 Uiso 1 1 calc R U
N1 N 0.33037(6) 0.7940(4) 0.72330(7) 0.0235(5) Uani 1 1 d . .
N2 N 0.32975(6) 0.7303(4) 0.83143(8) 0.0269(5) Uani 1 1 d . .
N3 N 0.42050(6) 0.6838(4) 0.71647(7) 0.0252(5) Uani 1 1 d . .
N4 N 0.26516(6) 0.7413(4) 0.60715(7) 0.0267(5) Uani 1 1 d . .

loop_
_atom_site_aniso_label
_atom_site_aniso_U_11
_atom_site_aniso_U_22
_atom_site_aniso_U_33
_atom_site_aniso_U_23
_atom_site_aniso_U_13
_atom_site_aniso_U_12
C1 0.0237(12) 0.0259(14) 0.0287(14) 0.0019(11) 0.0088(10) -0.0002(11)
C2 0.0219(12) 0.0277(14) 0.0271(13) 0.0021(11) 0.0115(10) -0.0011(11)
C3 0.0353(15) 0.0284(15) 0.0324(15) 0.0060(12) 0.0164(12) 0.0038(12)
C4 0.0440(17) 0.0275(15) 0.0423(17) -0.0036(13) 0.0239(14) -0.0004(13)
C5 0.0311(14) 0.0416(17) 0.0310(15) -0.0097(13) 0.0131(12) -0.0056(13)
C6 0.0223(13) 0.0400(17) 0.0277(14) -0.0008(12) 0.0077(11) -0.0002(12)
C7 0.0319(15) 0.0514(19) 0.0308(16) -0.0034(14) 0.0076(12) 0.0052(14)
C8 0.0420(17) 0.055(2) 0.0320(17) -0.0049(15) 0.0048(14) 0.0097(16)
C9 0.0421(18) 0.047(2) 0.0361(17) -0.0005(15) 0.0051(14) 0.0080(15)
C10 0.0360(16) 0.0369(17) 0.0387(17) -0.0011(13) 0.0019(13) 0.0046(14)
C11 0.0445(18) 0.0438(19) 0.0345(17) -0.0022(14) 0.0014(14) 0.0017(15)
C12 0.053(2) 0.053(2) 0.0407(19) 0.0041(16) -0.0006(16) 0.0096(18)
C13 0.056(2) 0.048(2) 0.057(2) -0.0002(18) 0.0082(18) 0.0130(18)
C14 0.054(2) 0.055(2) 0.0415(19) -0.0077(16) 0.0067(16) 0.0042(18)
C15 0.0238(13) 0.0320(15) 0.0271(14) 0.0031(11) 0.0077(10) 0.0064(11)
C16 0.0241(12) 0.0299(14) 0.0185(12) 0.0011(10) 0.0020(10) 0.0074(11)
C17 0.0289(14) 0.0316(15) 0.0286(14) -0.0039(12) 0.0087(11) 0.0058(12)
C18 0.0346(15) 0.0266(15) 0.0327(15) -0.0045(12) 0.0034(12) 0.0000(12)
C19 0.0229(12) 0.0338(16) 0.0254(13) -0.0004(11) 0.0030(10) -0.0017(11)
C20 0.0227(12) 0.0332(15) 0.0176(12) 0.0003(11) 0.0030(10) 0.0028(11)
C21 0.0221(12) 0.0350(15) 0.0248(13) -0.0017(11) 0.0064(10) -0.0009(12)
C22 0.0245(13) 0.0337(15) 0.0257(13) -0.0009(11) 0.0045(10) -0.0029(12)
C23 0.0278(13) 0.0351(15) 0.0211(13) -0.0024(11) 0.0085(10) 0.0033(12)
C24 0.0269(14) 0.0383(16) 0.0287(14) -0.0025(12) 0.0066(11) -0.0003(12)
C25 0.0258(14) 0.0508(19) 0.0367(16) 0.0008(14) 0.0153(12) 0.0019(14)
C26 0.0422(17) 0.0451(19) 0.0433(18) -0.0008(15) 0.0250(14) 0.0085(15)
C27 0.0505(19) 0.0360(17) 0.0468(19) -0.0092(14) 0.0235(15) -0.0032(15)
C28 0.0324(15) 0.0402(17) 0.0408(17) -0.0064(14) 0.0165(13) -0.0034(14)
C29 0.0273(13) 0.0274(14) 0.0236(13) -0.0029(11) 0.0059(10) 0.0030(11)
C30 0.0261(13) 0.0257(14) 0.0217(13) -0.0007(10) 0.0069(10) -0.0012(11)
C31 0.0287(14) 0.0264(14) 0.0250(13) -0.0015(11) 0.0044(11) -0.0026(11)
C32 0.0308(14) 0.0246(14) 0.0332(15) 0.0021(12) 0.0064(11) 0.0027(12)
C33 0.0277(13) 0.0338(16) 0.0267(14) 0.0068(12) 0.0070(11) 0.0008(12)
C34 0.0252(13) 0.0323(15) 0.0218(13) -0.0002(11) 0.0070(10) -0.0052(11)
C35 0.0294(14) 0.0373(16) 0.0261(14) 0.0012(12) 0.0075(11) -0.0028(13)
C36 0.0314(14) 0.0366(16) 0.0290(15) 0.0001(12) 0.0081(12) -0.0030(13)
C37 0.0342(15) 0.0372(16) 0.0207(13) 0.0007(12) 0.0071(11) -0.0069(13)
C38 0.0281(14) 0.0402(17) 0.0252(14) 0.0049(12) 0.0074(11) 0.0036(13)
C39 0.0401(16) 0.0368(16) 0.0268(14) -0.0023(12) 0.0109(12) 0.0019(13)
C40 0.0389(16) 0.0404(18) 0.0236(14) -0.0052(12) 0.0055(12) -0.0054(14)
C41 0.0358(15) 0.0412(18) 0.0276(15) 0.0062(13) 0.0008(12) 0.0018(14)
C42 0.0396(16) 0.0300(16) 0.0319(15) 0.0002(12) 0.0074(12) -0.0005(13)
N1 0.0210(10) 0.0288(12) 0.0208(10) 0.0000(9) 0.0060(8) 0.0029(9)
N2 0.0229(11) 0.0321(13) 0.0271(12) 0.0010(10) 0.0094(9) 0.0015(10)
N3 0.0232(11) 0.0296(12) 0.0221(11) -0.0001(9) 0.0054(9) 0.0045(9)
N4 0.0288(11) 0.0287(12) 0.0221(11) -0.0011(9) 0.0067(9) -0.0022(10)

loop_
_atom_type_symbol
_atom_type_description
_atom_type_scat_dispersion_real
_atom_type_scat_dispersion_imag
_atom_type_scat_source
C C 0.0033 0.0016 'International Tables Vol C Tables 4.2.6.8 and 6.1.1.4'
H H 0.0000 0.0000 'International Tables Vol C Tables 4.2.6.8 and 6.1.1.4'
Cl Cl 0.1484 0.1585 'International Tables Vol C Tables 4.2.6.8 and 6.1.1.4'
N N 0.0061 0.0033 'International Tables Vol C Tables 4.2.6.8 and 6.1.1.4'

loop_
_geom_angle_atom_site_label_1
_geom_angle_atom_site_label_2
_geom_angle_atom_site_label_3
_geom_angle
N1 C1 C2 110.5(2)
N1 C1 H1A 109.5
C2 C1 H1A 109.5
N1 C1 H1B 109.5
C2 C1 H1B 109.5
H1A C1 H1B 108.1
N2 C2 C3 122.6(3)
N2 C2 C1 116.8(2)
C3 C2 C1 120.6(2)
C4 C3 C2 119.2(3)
C4 C3 H3 120.4
C2 C3 H3 120.4
C5 C4 C3 119.0(3)
C5 C4 H4 120.5
C3 C4 H4 120.5
C4 C5 C6 118.4(3)
C4 C5 H5 120.8
C6 C5 H5 120.8
N2 C6 C5 122.9(3)
N2 C6 C7 116.7(3)
C5 C6 C7 120.4(3)
C8 C7 C6 179.2(4)
C7 C8 C9 177.7(4)
C10 C9 C14 119.2(3)
C10 C9 C8 119.8(3)
C14 C9 C8 121.0(3)
C9 C10 C11 120.3(3)
C9 C10 H10 119.9
C11 C10 H10 119.9
C12 C11 C10 120.6(3)
C12 C11 H11 119.7
C10 C11 H11 119.7
C11 C12 C13 120.0(3)
C11 C12 H12 120.0
C13 C12 H12 120.0
C12 C13 C14 119.8(3)
C12 C13 H13 120.1
C14 C13 H13 120.1
C13 C14 C9 120.1(3)
C13 C14 H14 119.9
C9 C14 H14 119.9
N1 C15 C16 112.1(2)
N1 C15 H15A 109.2
C16 C15 H15A 109.2
N1 C15 H15B 109.2
C16 C15 H15B 109.2
H15A C15 H15B 107.9
N3 C16 C17 122.8(3)
N3 C16 C15 116.9(2)
C17 C16 C15 120.2(2)
C18 C17 C16 119.3(3)
C18 C17 H17 120.3
C16 C17 H17 120.3
C17 C18 C19 118.5(3)
C17 C18 H18 120.8
C19 C18 H18 120.8
C20 C19 C18 119.4(3)
C20 C19 H19 120.3
C18 C19 H19 120.3
N3 C20 C19 122.6(2)
N3 C20 C21 117.1(2)
C19 C20 C21 120.3(3)
C22 C21 C20 176.7(3)
C21 C22 C23 178.4(3)
C28 C23 C24 119.0(3)
C28 C23 C22 120.5(3)
C24 C23 C22 120.5(3)
C25 C24 C23 120.5(3)
C25 C24 H24 119.8
C23 C24 H24 119.8
C26 C25 C24 119.9(3)
C26 C25 H25 120.1
C24 C25 H25 120.1
C25 C26 C27 120.4(3)
C25 C26 H26 119.8
C27 C26 H26 119.8
C26 C27 C28 120.1(3)
C26 C27 H27 119.9
C28 C27 H27 119.9
C27 C28 C23 120.0(3)
C27 C28 H28 120.0
C23 C28 H28 120.0
N1 C29 C30 114.4(2)
N1 C29 H29A 108.7
C30 C29 H29A 108.7
N1 C29 H29B 108.7
C30 C29 H29B 108.7
H29A C29 H29B 107.6
N4 C30 C31 123.0(2)
N4 C30 C29 114.4(2)
C31 C30 C29 122.5(2)
C32 C31 C30 118.6(2)
C32 C31 H31 120.7
C30 C31 H31 120.7
C31 C32 C33 119.0(3)
C31 C32 H32 120.5
C33 C32 H32 120.5
C32 C33 C34 118.6(2)
C32 C33 H33 120.7
C34 C33 H33 120.7
N4 C34 C33 122.9(2)
N4 C34 C35 115.6(2)
C33 C34 C35 121.5(2)
C36 C35 C34 178.5(3)
C35 C36 C37 179.1(3)
C38 C37 C42 119.2(3)
C38 C37 C36 120.7(3)
C42 C37 C36 120.1(3)
C39 C38 C37 120.5(3)
C39 C38 H38 119.7
C37 C38 H38 119.7
C38 C39 C40 119.8(3)
C38 C39 H39 120.1
C40 C39 H39 120.1
C41 C40 C39 119.9(3)
C41 C40 H40 120.0
C39 C40 H40 120.0
C40 C41 C42 120.6(3)
C40 C41 H41 119.7
C42 C41 H41 119.7
C41 C42 C37 120.0(3)
C41 C42 H42 120.0
C37 C42 H42 120.0
C29 N1 C1 111.0(2)
C29 N1 C15 109.0(2)
C1 N1 C15 110.6(2)
C2 N2 C6 117.9(2)
C16 N3 C20 117.4(2)
C30 N4 C34 117.8(2)

loop_
_geom_bond_atom_site_label_1
_geom_bond_atom_site_label_2
_geom_bond_distance
C1 N1 1.465(3)
C1 C2 1.512(4)
C1 H1A 0.9900
C1 H1B 0.9900
C2 N2 1.335(3)
C2 C3 1.388(4)
C3 C4 1.386(4)
C3 H3 0.9500
C4 C5 1.380(4)
C4 H4 0.9500
C5 C6 1.393(4)
C5 H5 0.9500
C6 N2 1.352(3)
C6 C7 1.438(4)
C7 C8 1.200(4)
C8 C9 1.446(4)
C9 C10 1.384(4)
C9 C14 1.398(5)
C10 C11 1.386(4)
C10 H10 0.9500
C11 C12 1.372(5)
C11 H11 0.9500
C12 C13 1.387(5)
C12 H12 0.9500
C13 C14 1.390(5)
C13 H13 0.9500
C14 H14 0.9500
C15 N1 1.470(3)
C15 C16 1.507(4)
C15 H15A 0.9900
C15 H15B 0.9900
C16 N3 1.341(3)
C16 C17 1.386(4)
C17 C18 1.378(4)
C17 H17 0.9500
C18 C19 1.382(4)
C18 H18 0.9500
C19 C20 1.378(4)
C19 H19 0.9500
C20 N3 1.357(3)
C20 C21 1.441(4)
C21 C22 1.202(4)
C22 C23 1.440(4)
C23 C28 1.393(4)
C23 C24 1.397(4)
C24 C25 1.379(4)
C24 H24 0.9500
C25 C26 1.378(5)
C25 H25 0.9500
C26 C27 1.379(5)
C26 H26 0.9500
C27 C28 1.385(4)
C27 H27 0.9500
C28 H28 0.9500
C29 N1 1.465(3)
C29 C30 1.512(4)
C29 H29A 0.9900
C29 H29B 0.9900
C30 N4 1.332(3)
C30 C31 1.395(4)
C31 C32 1.381(4)
C31 H31 0.9500
C32 C33 1.383(4)
C32 H32 0.9500
C33 C34 1.389(4)
C33 H33 0.9500
C34 N4 1.345(3)
C34 C35 1.440(4)
C35 C36 1.198(4)
C36 C37 1.435(4)
C37 C38 1.389(4)
C37 C42 1.392(4)
C38 C39 1.384(4)
C38 H38 0.9500
C39 C40 1.391(4)
C39 H39 0.9500
C40 C41 1.371(4)
C40 H40 0.9500
C41 C42 1.386(4)
C41 H41 0.9500
C42 H42 0.9500

loop_
_geom_torsion_atom_site_label_1
_geom_torsion_atom_site_label_2
_geom_torsion_atom_site_label_3
_geom_torsion_atom_site_label_4
_geom_torsion
N1 C1 C2 N2 -99.2(3)
N1 C1 C2 C3 78.1(3)
N2 C2 C3 C4 -0.8(4)
C1 C2 C3 C4 -177.9(2)
C2 C3 C4 C5 0.5(4)
C3 C4 C5 C6 0.4(4)
C4 C5 C6 N2 -1.1(4)
C4 C5 C6 C7 179.2(3)
C14 C9 C10 C11 1.9(5)
C8 C9 C10 C11 -176.1(3)
C9 C10 C11 C12 -0.5(5)
C10 C11 C12 C13 -1.3(6)
C11 C12 C13 C14 1.7(6)
C12 C13 C14 C9 -0.2(6)
C10 C9 C14 C13 -1.6(6)
C8 C9 C14 C13 176.4(4)
N1 C15 C16 N3 -127.0(2)
N1 C15 C16 C17 55.7(3)
N3 C16 C17 C18 -1.8(4)
C15 C16 C17 C18 175.4(2)
C16 C17 C18 C19 0.8(4)
C17 C18 C19 C20 0.3(4)
C18 C19 C20 N3 -0.5(4)
C18 C19 C20 C21 180.0(2)
C28 C23 C24 C25 -2.1(4)
C22 C23 C24 C25 177.2(3)
C23 C24 C25 C26 -0.4(5)
C24 C25 C26 C27 2.7(5)
C25 C26 C27 C28 -2.5(5)
C26 C27 C28 C23 -0.1(5)
C24 C23 C28 C27 2.3(4)
C22 C23 C28 C27 -177.0(3)
N1 C29 C30 N4 -154.1(2)
N1 C29 C30 C31 29.2(4)
N4 C30 C31 C32 -0.7(4)
C29 C30 C31 C32 175.7(3)
C30 C31 C32 C33 0.1(4)
C31 C32 C33 C34 0.0(4)
C32 C33 C34 N4 0.4(4)
C32 C33 C34 C35 -179.8(3)
C42 C37 C38 C39 -0.3(4)
C36 C37 C38 C39 -179.5(3)
C37 C38 C39 C40 0.5(4)
C38 C39 C40 C41 -0.7(5)
C39 C40 C41 C42 0.7(5)
C40 C41 C42 C37 -0.5(5)
C38 C37 C42 C41 0.3(4)
C36 C37 C42 C41 179.5(3)
C30 C29 N1 C1 71.0(3)
C30 C29 N1 C15 -166.8(2)
C2 C1 N1 C29 -167.1(2)
C2 C1 N1 C15 71.7(3)
C16 C15 N1 C29 75.6(3)
C16 C15 N1 C1 -162.0(2)
C3 C2 N2 C6 0.1(4)
C1 C2 N2 C6 177.3(2)
C5 C6 N2 C2 0.9(4)
C7 C6 N2 C2 -179.4(2)
C17 C16 N3 C20 1.6(4)
C15 C16 N3 C20 -175.7(2)
C19 C20 N3 C16 -0.4(4)
C21 C20 N3 C16 179.1(2)
C31 C30 N4 C34 1.1(4)
C29 C30 N4 C34 -175.6(2)
C33 C34 N4 C30 -0.9(4)
C35 C34 N4 C30 179.3(2)

loop_
_platon_squeeze_void_nr
_platon_squeeze_void_average_x
_platon_squeeze_void_average_y
_platon_squeeze_void_average_z
_platon_squeeze_void_volume
_platon_squeeze_void_count_electrons
_platon_squeeze_void_content
1 0.000 -0.001 0.000 97 20 ' '
2 0.500 0.595 0.000 97 20 ' '
3 0.500 0.452 0.500 97 20 ' '
4 1.000 0.952 0.500 97 20 ' '
